data_4118580
loop_
_publ_author_name
'Javier Francos'
'Francisca Grande-Carmona'
'H\'elio Faustino'
'Javier Iglesias-Sig\"uenza'
'Elena D\'iez'
'Isaac Alonso'
'Rosario Fern\'andez'
'Jos\'e M. Lassaletta'
'Fernando L\'opez'
'Jos\'e L. Mascare\~nas'

_publ_section_title
;
 Axially Chiral Triazoloisoquinolin-3-ylidene Ligands in Gold(I)-Catalyzed
 Asymmetric Intermolecular (4 + 2) Cycloadditions of Allenamides and
 Dienes
;
_journal_name_full 'Journal of the American Chemical Society'
_journal_page_first 14322
_journal_page_last 14325
_journal_paper_doi 10.1021/ja3065446
_journal_volume 134
_journal_year 2012
_chemical_absolute_configuration ad
_chemical_compound_source 'synthesis as described'
_chemical_formula_moiety 'C16 H16 Br1 N1 O2'
_chemical_formula_sum 'C16 H16 Br N O2'
_chemical_formula_weight 334.21
_chemical_name_systematic
;
 ?
;
_space_group_IT_number 19
_symmetry_cell_setting orthorhombic
_symmetry_Int_Tables_number 19
_symmetry_space_group_name_Hall 'P 2ac 2ab'
_symmetry_space_group_name_H-M 'P 21 21 21'
_atom_sites_solution_hydrogens geom
_atom_sites_solution_primary direct
_atom_sites_solution_secondary difmap
_audit_conform_dict_location ftp://ftp.iucr.org/pub/cif_core.dic
_audit_conform_dict_name cif_core.dic
_audit_conform_dict_version 2.4
_audit_creation_date 2012-06-14T10:24:29-00:00
_audit_creation_method 'WinGX routine CIF_UPDATE'
_cell_angle_alpha 90
_cell_angle_beta 90
_cell_angle_gamma 90
_cell_formula_units_Z 4
_cell_length_a 6.4097(11)
_cell_length_b 8.1406(13)
_cell_length_c 27.146(4)
_cell_measurement_reflns_used 1911
_cell_measurement_temperature 100(2)
_cell_measurement_theta_max 26.08
_cell_measurement_theta_min 2.92
_cell_measurement_wavelength 0.71073
_cell_volume 1416.4(4)
_computing_cell_refinement 'BRUKER Smart'
_computing_data_collection 'BRUKER Smart'
_computing_data_reduction 'BRUKER Saint'
_computing_molecular_graphics 'Ortep-3 for Windows (Farrugia, 1997)'
_computing_publication_material 'WinGX publication routines (Farrugia, 1999)'
_computing_structure_refinement 'SHELXL-97 (Sheldrick, 2008)'
_computing_structure_solution 'DIRDIF  (Beurskens et al 1999)'
_diffrn_ambient_temperature 100(2)
_diffrn_measured_fraction_theta_full 1
_diffrn_measured_fraction_theta_max 1
_diffrn_measurement_device_type 'Smart-CCD-1000 BRUKER'
_diffrn_measurement_method 'omega scans'
_diffrn_radiation_monochromator graphite
_diffrn_radiation_probe x-ray
_diffrn_radiation_source 'fine-focus sealed tube'
_diffrn_radiation_type MoK\a
_diffrn_radiation_wavelength 0.7107
_diffrn_reflns_av_R_equivalents 0.0443
_diffrn_reflns_av_unetI/netI 0.0327
_diffrn_reflns_limit_h_max 7
_diffrn_reflns_limit_h_min -7
_diffrn_reflns_limit_k_max 10
_diffrn_reflns_limit_k_min 0
_diffrn_reflns_limit_l_max 33
_diffrn_reflns_limit_l_min 0
_diffrn_reflns_number 13779
_diffrn_reflns_theta_full 26.02
_diffrn_reflns_theta_max 26.02
_diffrn_reflns_theta_min 1.5
_exptl_absorpt_coefficient_mu 2.903
_exptl_absorpt_correction_T_max 1
_exptl_absorpt_correction_T_min 0.7228
_exptl_absorpt_correction_type multi-scan
_exptl_absorpt_process_details 'BRUKER SADABS'
_exptl_crystal_colour colourless
_exptl_crystal_density_diffrn 1.567
_exptl_crystal_description prism
_exptl_crystal_F_000 680
_exptl_crystal_size_max 0.30
_exptl_crystal_size_mid 0.08
_exptl_crystal_size_min 0.04
_refine_diff_density_max 0.278
_refine_diff_density_min -0.291
_refine_diff_density_rms 0.056
_refine_ls_abs_structure_details 'Flack H D (1983), Acta Cryst. A39, 876-881'
_refine_ls_abs_structure_Flack -0.014(9)
_refine_ls_extinction_method none
_refine_ls_goodness_of_fit_ref 1.008
_refine_ls_hydrogen_treatment constr
_refine_ls_matrix_type full
_refine_ls_number_parameters 181
_refine_ls_number_reflns 2774
_refine_ls_number_restraints 0
_refine_ls_restrained_S_all 1.008
_refine_ls_R_factor_all 0.0311
_refine_ls_R_factor_gt 0.0249
_refine_ls_shift/su_max 0.001
_refine_ls_shift/su_mean 0
_refine_ls_structure_factor_coef Fsqd
_refine_ls_weighting_details 'calc w=1/[\s^2^(Fo^2^)+(0.0190P)^2^+0.8730P] where P=(Fo^2^+2Fc^2^)/3'
_refine_ls_weighting_scheme calc
_refine_ls_wR_factor_gt 0.0512
_refine_ls_wR_factor_ref 0.0535
_reflns_number_gt 2512
_reflns_number_total 2774
_reflns_threshold_expression >2\s(I)
_cod_data_source_file ja3065446_si_003.cif
_cod_data_source_block JF233
_cod_database_code 4118580

loop_
_symmetry_equiv_pos_as_xyz
'x, y, z'
'x+1/2, -y+1/2, -z'
'-x, y+1/2, -z+1/2'
'-x+1/2, -y, z+1/2'

loop_
_atom_site_label
_atom_site_type_symbol
_atom_site_fract_x
_atom_site_fract_y
_atom_site_fract_z
_atom_site_U_iso_or_equiv
_atom_site_adp_type
_atom_site_occupancy
_atom_site_symmetry_multiplicity
_atom_site_calc_flag
_atom_site_refinement_flags
C1 C 0.6953(4) 1.0003(3) 0.50775(9) 0.0157(6) Uani 1 1 d .
C2 C 1.0202(5) 0.9179(3) 0.53290(9) 0.0228(6) Uani 1 1 d .
H2A H 1.0582 0.8069 0.5234 0.027 Uiso 1 1 calc R
H2B H 1.1061 0.9512 0.5606 0.027 Uiso 1 1 calc R
C3 C 1.0469(4) 1.0346(4) 0.49019(9) 0.0186(6) Uani 1 1 d .
H3A H 1.0993 1.1405 0.5009 0.022 Uiso 1 1 calc R
H3B H 1.1394 0.9898 0.4653 0.022 Uiso 1 1 calc R
C4 C 0.7898(4) 1.1512(3) 0.43193(9) 0.0135(6) Uani 1 1 d .
H4 H 0.8594 1.2514 0.4316 0.016 Uiso 1 1 calc R
C5 C 0.6617(4) 1.1221(3) 0.39459(9) 0.0124(5) Uani 1 1 d .
C6 C 0.5263(4) 0.9706(3) 0.38897(8) 0.0127(5) Uani 1 1 d .
H6 H 0.5079 0.9225 0.4218 0.015 Uiso 1 1 calc R
C7 C 0.3124(4) 1.0187(4) 0.37000(9) 0.0165(6) Uani 1 1 d .
H7 H 0.2092 0.9384 0.3695 0.02 Uiso 1 1 calc R
C8 C 0.2627(4) 1.1670(4) 0.35414(10) 0.0188(6) Uani 1 1 d .
H8 H 0.1256 1.1857 0.3444 0.023 Uiso 1 1 calc R
C9 C 0.4129(4) 1.3064(4) 0.35087(12) 0.0188(7) Uani 1 1 d .
H9A H 0.3867 1.3831 0.3775 0.023 Uiso 1 1 calc R
H9B H 0.3926 1.3641 0.32 0.023 Uiso 1 1 calc R
C10 C 0.6384(4) 1.2443(4) 0.35399(11) 0.0164(7) Uani 1 1 d .
H10A H 0.6773 1.1939 0.3229 0.02 Uiso 1 1 calc R
H10B H 0.7314 1.3364 0.3598 0.02 Uiso 1 1 calc R
C11 C 0.6333(4) 0.8420(3) 0.35654(10) 0.0131(6) Uani 1 1 d .
C12 C 0.5532(4) 0.7929(3) 0.31136(9) 0.0152(6) Uani 1 1 d .
H12 H 0.4281 0.8374 0.3002 0.018 Uiso 1 1 calc R
C13 C 0.6578(4) 0.6777(3) 0.28248(10) 0.0169(6) Uani 1 1 d .
H13 H 0.602 0.6442 0.2525 0.02 Uiso 1 1 calc R
C14 C 0.8448(4) 0.6141(3) 0.29885(9) 0.0148(6) Uani 1 1 d .
C15 C 0.9269(4) 0.6577(3) 0.34424(10) 0.0151(6) Uani 1 1 d .
H15 H 1.051 0.6116 0.3554 0.018 Uiso 1 1 calc R
C16 C 0.8202(4) 0.7712(3) 0.37254(10) 0.0140(6) Uani 1 1 d .
H16 H 0.8741 0.8013 0.403 0.017 Uiso 1 1 calc R
Br1 Br 0.99149(5) 0.46157(3) 0.258947(8) 0.02090(8) Uani 1 1 d .
N1 N 0.8321(3) 1.0462(3) 0.47232(7) 0.0133(4) Uani 1 1 d .
O1 O 0.7999(3) 0.9272(2) 0.54553(7) 0.0199(5) Uani 1 1 d .
O2 O 0.5068(3) 1.0155(2) 0.50826(6) 0.0210(4) Uani 1 1 d .

loop_
_atom_site_aniso_label
_atom_site_aniso_U_11
_atom_site_aniso_U_22
_atom_site_aniso_U_33
_atom_site_aniso_U_23
_atom_site_aniso_U_13
_atom_site_aniso_U_12
C1 0.0210(16) 0.0130(15) 0.0131(13) -0.0045(10) -0.0035(11) 0.0012(11)
C2 0.0203(15) 0.0240(15) 0.0240(14) 0.0014(10) -0.0003(14) 0.0073(14)
C3 0.0107(14) 0.0241(13) 0.0209(13) -0.0009(12) -0.0079(10) 0.0008(12)
C4 0.0111(13) 0.0124(13) 0.0169(14) -0.0003(11) 0.0014(11) -0.0003(11)
C5 0.0103(13) 0.0139(13) 0.0132(13) -0.0016(11) 0.0015(11) 0.0018(11)
C6 0.0132(13) 0.0140(11) 0.0111(10) -0.0017(9) -0.0005(11) -0.0012(13)
C7 0.0101(12) 0.0257(17) 0.0137(13) -0.0056(12) 0.0025(10) -0.0041(12)
C8 0.0127(15) 0.0293(17) 0.0145(15) -0.0053(13) -0.0010(11) 0.0064(12)
C9 0.0225(16) 0.0194(16) 0.0146(15) 0.0013(13) -0.0048(12) 0.0040(12)
C10 0.0160(15) 0.0165(16) 0.0167(15) 0.0008(13) 0.0001(12) -0.0024(13)
C11 0.0130(14) 0.0142(14) 0.0122(14) 0.0012(11) 0.0026(11) -0.0054(11)
C12 0.0161(15) 0.0146(13) 0.0148(13) 0.0016(10) -0.0031(10) 0.0000(10)
C13 0.0226(15) 0.0161(14) 0.0121(13) -0.0011(11) -0.0035(12) -0.0028(12)
C14 0.0214(14) 0.0102(13) 0.0128(13) -0.0010(11) 0.0047(11) 0.0003(11)
C15 0.0107(13) 0.0163(14) 0.0184(14) 0.0030(11) -0.0015(10) -0.0017(10)
C16 0.0135(13) 0.0163(14) 0.0121(13) 0.0021(11) -0.0027(11) -0.0039(11)
Br1 0.02835(14) 0.01881(12) 0.01554(11) -0.00227(10) 0.00172(15) 0.00775(16)
N1 0.0099(10) 0.0175(11) 0.0126(11) -0.0004(10) -0.0010(8) 0.0004(10)
O1 0.0206(10) 0.0255(12) 0.0136(10) 0.0023(8) 0.0000(8) 0.0026(9)
O2 0.0153(9) 0.0293(10) 0.0185(8) -0.0006(7) 0.0021(10) -0.0017(12)

loop_
_atom_type_symbol
_atom_type_description
_atom_type_scat_dispersion_real
_atom_type_scat_dispersion_imag
_atom_type_scat_source
C C 0.0033 0.0016 'International Tables Vol C Tables 4.2.6.8 and 6.1.1.4'
H H 0 0 'International Tables Vol C Tables 4.2.6.8 and 6.1.1.4'
Br Br -0.2901 2.4595 'International Tables Vol C Tables 4.2.6.8 and 6.1.1.4'
N N 0.0061 0.0033 'International Tables Vol C Tables 4.2.6.8 and 6.1.1.4'
O O 0.0106 0.006 'International Tables Vol C Tables 4.2.6.8 and 6.1.1.4'

loop_
_geom_angle_atom_site_label_1
_geom_angle_atom_site_label_2
_geom_angle_atom_site_label_3
_geom_angle
O2 C1 N1 128.6(2)
O2 C1 O1 121.7(2)
N1 C1 O1 109.6(2)
O1 C2 C3 105.0(2)
O1 C2 H2A 110.8
C3 C2 H2A 110.8
O1 C2 H2B 110.8
C3 C2 H2B 110.8
H2A C2 H2B 108.8
N1 C3 C2 100.9(2)
N1 C3 H3A 111.6
C2 C3 H3A 111.6
N1 C3 H3B 111.6
C2 C3 H3B 111.6
H3A C3 H3B 109.4
C5 C4 N1 127.1(2)
C5 C4 H4 116.5
N1 C4 H4 116.5
C4 C5 C10 120.5(2)
C4 C5 C6 125.2(2)
C10 C5 C6 114.3(2)
C5 C6 C7 110.0(2)
C5 C6 C11 111.0(2)
C7 C6 C11 112.7(2)
C5 C6 H6 107.6
C7 C6 H6 107.6
C11 C6 H6 107.6
C8 C7 C6 124.4(3)
C8 C7 H7 117.8
C6 C7 H7 117.8
C7 C8 C9 124.0(3)
C7 C8 H8 118
C9 C8 H8 118
C8 C9 C10 110.8(2)
C8 C9 H9A 109.5
C10 C9 H9A 109.5
C8 C9 H9B 109.5
C10 C9 H9B 109.5
H9A C9 H9B 108.1
C5 C10 C9 110.8(2)
C5 C10 H10A 109.5
C9 C10 H10A 109.5
C5 C10 H10B 109.5
C9 C10 H10B 109.5
H10A C10 H10B 108.1
C12 C11 C16 118.2(2)
C12 C11 C6 122.6(2)
C16 C11 C6 119.1(2)
C11 C12 C13 120.8(2)
C11 C12 H12 119.6
C13 C12 H12 119.6
C14 C13 C12 119.3(2)
C14 C13 H13 120.4
C12 C13 H13 120.4
C13 C14 C15 121.4(2)
C13 C14 Br1 119.5(2)
C15 C14 Br1 119.1(2)
C16 C15 C14 118.5(2)
C16 C15 H15 120.8
C14 C15 H15 120.8
C15 C16 C11 121.8(2)
C15 C16 H16 119.1
C11 C16 H16 119.1
C1 N1 C4 126.3(2)
C1 N1 C3 110.9(2)
C4 N1 C3 118.4(2)
C1 O1 C2 108.86(19)

loop_
_geom_bond_atom_site_label_1
_geom_bond_atom_site_label_2
_geom_bond_distance
C1 O2 1.214(3)
C1 N1 1.354(3)
C1 O1 1.362(3)
C2 O1 1.455(4)
C2 C3 1.509(4)
C2 H2A 0.97
C2 H2B 0.97
C3 N1 1.463(3)
C3 H3A 0.97
C3 H3B 0.97
C4 C5 1.326(4)
C4 N1 1.417(3)
C4 H4 0.93
C5 C10 1.492(4)
C5 C6 1.516(3)
C6 C7 1.516(3)
C6 C11 1.530(3)
C6 H6 0.98
C7 C8 1.321(4)
C7 H7 0.93
C8 C9 1.491(4)
C8 H8 0.93
C9 C10 1.534(4)
C9 H9A 0.97
C9 H9B 0.97
C10 H10A 0.97
C10 H10B 0.97
C11 C12 1.388(4)
C11 C16 1.398(4)
C12 C13 1.394(4)
C12 H12 0.93
C13 C14 1.379(4)
C13 H13 0.93
C14 C15 1.386(4)
C14 Br1 1.897(3)
C15 C16 1.383(4)
C15 H15 0.93
C16 H16 0.93

loop_
_geom_torsion_atom_site_label_1
_geom_torsion_atom_site_label_2
_geom_torsion_atom_site_label_3
_geom_torsion_atom_site_label_4
_geom_torsion
O1 C2 C3 N1 -20.7(3)
N1 C4 C5 C10 -178.4(2)
N1 C4 C5 C6 2.8(4)
C4 C5 C6 C7 138.7(3)
C10 C5 C6 C7 -40.2(3)
C4 C5 C6 C11 -95.9(3)
C10 C5 C6 C11 85.2(3)
C5 C6 C7 C8 8.9(3)
C11 C6 C7 C8 -115.5(3)
C6 C7 C8 C9 2.5(4)
C7 C8 C9 C10 16.0(4)
C4 C5 C10 C9 -118.7(3)
C6 C5 C10 C9 60.2(3)
C8 C9 C10 C5 -45.5(4)
C5 C6 C11 C12 -115.8(3)
C7 C6 C11 C12 8.2(3)
C5 C6 C11 C16 63.7(3)
C7 C6 C11 C16 -172.4(2)
C16 C11 C12 C13 -0.8(4)
C6 C11 C12 C13 178.7(2)
C11 C12 C13 C14 -1.0(4)
C12 C13 C14 C15 2.4(4)
C12 C13 C14 Br1 -178.4(2)
C13 C14 C15 C16 -2.0(4)
Br1 C14 C15 C16 178.9(2)
C14 C15 C16 C11 0.1(4)
C12 C11 C16 C15 1.3(4)
C6 C11 C16 C15 -178.2(2)
O2 C1 N1 C4 13.3(4)
O1 C1 N1 C4 -167.7(2)
O2 C1 N1 C3 169.0(3)
O1 C1 N1 C3 -11.9(3)
C5 C4 N1 C1 -65.8(4)
C5 C4 N1 C3 140.1(3)
C2 C3 N1 C1 20.4(3)
C2 C3 N1 C4 178.3(2)
O2 C1 O1 C2 176.4(2)
N1 C1 O1 C2 -2.7(3)
C3 C2 O1 C1 15.4(3)
